data_7709218
loop_
_publ_author_name
'N\"o\&sler, Maite'
'Hunger, David'
'Reichert, Felix'
'Winkler, Mario'
'Reimann, Marc'
'Klein, Johannes'
'Suhr, Simon'
'Suntrup, Lisa'
'Beerhues, Julia'
'Kaupp, Martin'
'van Slageren, Joris'
'Sarkar, Biprajit'

_publ_section_title
;
 Spin-state control of cobalt(II) and iron(II) complexes with
 click-derived tripodal ligands through non-covalent and fluorine-specific
 interactions.
;
_journal_issue 48
_journal_name_full 'Dalton transactions (Cambridge, England : 2003)'
_journal_page_first 18097
_journal_page_last 18106
_journal_paper_doi 10.1039/d1dt03535e
_journal_volume 50
_journal_year 2021
_chemical_formula_moiety 'C60 H41.597 Co F20 N20, 1.5(B F4), 2(B0.229 F0.972)'
_chemical_formula_sum 'C60 H41.62 B1.96 Co F27.95 N20'
_chemical_formula_weight 1653.90
_space_group_crystal_system monoclinic
_space_group_IT_number 15
_space_group_name_Hall '-C 2yc'
_space_group_name_H-M_alt 'C 1 2/c 1'
_atom_sites_solution_hydrogens geom
_atom_sites_solution_primary iterative
_audit_creation_date 2021-11-09
_audit_creation_method
;
Olex2 1.5
(compiled 2021.08.20 svn.r13c46975 for OlexSys, GUI svn.r6405)
;
_audit_update_record
;
2021-11-09 deposited with the CCDC.	2021-12-01 downloaded from the CCDC.
;
_cell_angle_alpha 90
_cell_angle_beta 105.6950(10)
_cell_angle_gamma 90
_cell_formula_units_Z 4
_cell_length_a 24.6532(5)
_cell_length_b 24.4358(5)
_cell_length_c 11.6193(2)
_cell_measurement_reflns_used 5707
_cell_measurement_temperature 100(2)
_cell_measurement_theta_max 25.370
_cell_measurement_theta_min 2.365
_cell_volume 6738.7(2)
_computing_cell_refinement 'APEX3 (Bruker, 2015)'
_computing_data_collection 'APEX3 (Bruker, 2015)'
_computing_data_reduction 'SAINT+ (Bruker, 2009)'
_computing_molecular_graphics 'Olex2 1.5 (Dolomanov et al., 2009)'
_computing_publication_material 'Olex2 1.5 (Dolomanov et al., 2009)'
_computing_structure_refinement 'SHELXL 2018/3 (Sheldrick, 2015)'
_computing_structure_solution 'olex2.solve 1.5 (Bourhis et al., 2015)'
_diffrn_ambient_temperature 100.00
_diffrn_measured_fraction_theta_full 0.996
_diffrn_measured_fraction_theta_max 0.995
_diffrn_measurement_device_type 'Bruker D8 Venture'
_diffrn_measurement_method 'Omega + Phi Scans'
_diffrn_radiation_type MoK\a
_diffrn_radiation_wavelength 0.71073
_diffrn_reflns_av_R_equivalents 0.0269
_diffrn_reflns_av_unetI/netI 0.0136
_diffrn_reflns_Laue_measured_fraction_full 0.996
_diffrn_reflns_Laue_measured_fraction_max 0.995
_diffrn_reflns_limit_h_max 29
_diffrn_reflns_limit_h_min -29
_diffrn_reflns_limit_k_max 29
_diffrn_reflns_limit_k_min -28
_diffrn_reflns_limit_l_max 13
_diffrn_reflns_limit_l_min -13
_diffrn_reflns_number 50937
_diffrn_reflns_point_group_measured_fraction_full 0.996
_diffrn_reflns_point_group_measured_fraction_max 0.995
_diffrn_reflns_theta_full 25.242
_diffrn_reflns_theta_max 25.370
_diffrn_reflns_theta_min 2.365
_exptl_absorpt_coefficient_mu 0.390
_exptl_absorpt_correction_T_max 0.7452
_exptl_absorpt_correction_T_min 0.7090
_exptl_absorpt_correction_type multi-scan
_exptl_absorpt_process_details
;
SADABS-2016/2 (Bruker,2016/2) was used for absorption correction.
wR2(int) was 0.1430 before and 0.0431 after correction.
The Ratio of minimum to maximum transmission is 0.9514.
The \l/2 correction factor is Not present.
;
_exptl_crystal_colour colourless
_exptl_crystal_colour_primary colourless
_exptl_crystal_density_diffrn 1.630
_exptl_crystal_description block
_exptl_crystal_F_000 3320
_exptl_crystal_size_max 0.45
_exptl_crystal_size_mid 0.33
_exptl_crystal_size_min 0.32
_refine_diff_density_max 1.057
_refine_diff_density_min -0.461
_refine_diff_density_rms 0.071
_refine_ls_extinction_method none
_refine_ls_goodness_of_fit_ref 1.137
_refine_ls_hydrogen_treatment constr
_refine_ls_matrix_type full
_refine_ls_number_parameters 766
_refine_ls_number_reflns 6157
_refine_ls_number_restraints 571
_refine_ls_restrained_S_all 1.213
_refine_ls_R_factor_all 0.0634
_refine_ls_R_factor_gt 0.0598
_refine_ls_shift/su_max 0.007
_refine_ls_shift/su_mean 0.000
_refine_ls_structure_factor_coef Fsqd
_refine_ls_weighting_details 'w=1/[\s^2^(Fo^2^)+(0.0719P)^2^+21.7355P] where P=(Fo^2^+2Fc^2^)/3'
_refine_ls_weighting_scheme calc
_refine_ls_wR_factor_gt 0.1615
_refine_ls_wR_factor_ref 0.1647
_reflns_Friedel_coverage 0.000
_reflns_number_gt 5704
_reflns_number_total 6157
_reflns_threshold_expression 'I > 2\s(I)'
_cod_data_source_file d1dt03535e2.cif
_cod_data_source_block bip587_a
_cod_database_code 7709218
_shelx_shelxl_version_number 2018/3
_shelx_space_group_comment
;
The symmetry employed for this shelxl refinement is uniquely defined
by the following loop, which should always be used as a source of
symmetry information in preference to the above space-group names.
They are only intended as comments.
;
_olex2_refinement_description
;
1. Fixed Uiso
 At 1.2 times of:
  All C(H) groups, All C(H,H) groups, All C(H,H,H,H) groups
2. Restrained distances
 B1-F14 = B1-F15 = B1-F16 = B1-F17
 1.42 with sigma of 0.02
 C1C-C1B = C1B-C1A = C1A-C32 = C32-C31 = C31-C23 = C23-C1C
 1.39 with sigma of 0.01
 C25-C30 = C30-C29 = C29-C28 = C28-C27 = C27-C26 = C26-C25
 1.39 with sigma of 0.01
 C7-CXF = CXF-CXE = CXE-CXD = CXD-C22 = C22-C37 = C37-C7
 1.39 with sigma of 0.01
 B2-F11 \\sim B2-F12 \\sim B2-F13 \\sim B2-F18
 with sigma of 0.02
 C7-F21 \\sim F21-C22
 with sigma of 0.01
 C1B-C14 \\sim C14-C23
 with sigma of 0.001
 CXF-C4 \\sim C4-C37
 with sigma of 0.001
 C7-F19 \\sim F19-CXE
 with sigma of 0.001
 CXF-F20 \\sim F20-CXD
 with sigma of 0.001
 CXE-F22 \\sim F22-C22
 with sigma of 0.001
 F11-F12 \\sim F12-F13 \\sim F13-F18 \\sim F18-F11 \\sim F12-F18 \\sim F11-F13
 with sigma of 0.04
 B2-F11 \\sim B2A-F11A
 with sigma of 0.02
 B2-F13 \\sim B2A-F13A
 with sigma of 0.02
 B2-F18 \\sim B2A-F18A
 with sigma of 0.02
 F12-F18 \\sim F12A-F18A
 with sigma of 0.04
 B2-F12 \\sim B2A-F12A
 with sigma of 0.02
 F12-F13 \\sim F12A-F13A
 with sigma of 0.04
 F13-F18 \\sim F13A-F18A
 with sigma of 0.04
 F11-F12 \\sim F11A-F12A
 with sigma of 0.04
 F11-F13 \\sim F11A-F13A
 with sigma of 0.04
 F11-F18 \\sim F11A-F18A
 with sigma of 0.04
 F14-F15 \\sim F15-F16 \\sim F16-F17 \\sim F17-F14 \\sim F15-F17 \\sim F14-F16
 with sigma of 0.04
 B1-F14 \\sim B1-F15 \\sim B1-F16 \\sim B1-F17
 with sigma of 0.02
 B1-F16 \\sim B1A-F16A
 with sigma of 0.02
 F15-F17 \\sim F15A-F17A
 with sigma of 0.04
 B1-F14 \\sim B1A-F14A
 with sigma of 0.02
 B1-F15 \\sim B1A-F15A
 with sigma of 0.02
 F16-F17 \\sim F16A-F17A
 with sigma of 0.04
 F14-F15 \\sim F14A-F15A
 with sigma of 0.04
 F14-F16 \\sim F14A-F16A
 with sigma of 0.04
 F14-F17 \\sim F14A-F17A
 with sigma of 0.04
 B1-F17 \\sim B1A-F17A
 with sigma of 0.02
 F15-F16 \\sim F15A-F16A
 with sigma of 0.04
 C7-CXE \\sim CXF-CXD \\sim CXE-C22 \\sim CXD-C37 \\sim C22-C7 \\sim C37-CXF
 with sigma of 0.02
 C25-C29 \\sim C30-C28 \\sim C29-C27 \\sim C28-C26 \\sim C27-C25 \\sim C26-C30
 with sigma of 0.02
 C1C-C1A \\sim C1B-C32 \\sim C1A-C31 \\sim C32-C23 \\sim C31-C1C \\sim C23-C1B
 with sigma of 0.02
3. Restrained planarity
 C14, C23, C31, C32, C1A, C1B, C1C
 with sigma of 0.001
 C4, F20, F21, F22, C7, C37, C22, CXD, CXE, F23, CXF, F19
 with sigma of 0.01
 C25, C30, C29, C28, C27, C26
 with sigma of 0.1
 C1C, C1B, C1A, C32, C31, C23
 with sigma of 0.1
 C7, CXF, CXE, CXD, C22, C37
 with sigma of 0.1
4. Uiso/Uaniso restraints and constraints
F19 \\sim CXF \\sim C7 \\sim C37 \\sim C22 \\sim F21 \\sim F23 \\sim F22 \\sim
CXD \\sim CXE \\sim F20: within 2A with sigma of 0.01 and sigma for terminal
atoms of 0.02 within 2A
B2 \\sim F11 \\sim F12 \\sim F13 \\sim F18: within 2A with sigma of 0.04 and
sigma for terminal atoms of 0.08 within 2A
B1 \\sim F14 \\sim F15 \\sim F16 \\sim F17: within 2A with sigma of 0.04 and
sigma for terminal atoms of 0.08 within 2A
C1C \\sim C23 \\sim C31 \\sim C32 \\sim C1A \\sim C1B: within 2A with sigma of
0.04 and sigma for terminal atoms of 0.08 within 2A
Uanis(B2A) \\sim Ueq, Uanis(B2) \\sim Ueq: with sigma of 0.001 and sigma for
terminal atoms of 0.002
Uanis(F18A) \\sim Ueq: with sigma of 0.001 and sigma for terminal atoms of 0.002
Uanis(C23) = Uanis(C31) = Uanis(C32) = Uanis(C1A) = Uanis(C1B) = Uanis(C1C)
5. Rigid body (RIGU) restrains
 B2, F11, F12, F13, F18
 with sigma for 1-2 distances of 0.004 and sigma for 1-3 distances of 0.004
 F13, B2, F11, F12, F18
 with sigma for 1-2 distances of 0.001 and sigma for 1-3 distances of 0.001
 B2A, F11A, F12A, F13A, F18A
 with sigma for 1-2 distances of 0.001 and sigma for 1-3 distances of 0.001
 B1, F14, F15, F16, F17
 with sigma for 1-2 distances of 0.004 and sigma for 1-3 distances of 0.004
 B1A, F14A, F15A, F16A, F17A
 with sigma for 1-2 distances of 0.001 and sigma for 1-3 distances of 0.001
6. Others
 Sof(H14C)=Sof(H14D)=Sof(H4A)=Sof(H4B)=Sof(F19)=Sof(F20)=Sof(F21)=Sof(F22)=
 Sof(C7)=Sof(C37)=Sof(C22)=Sof(CXD)=Sof(CXE)=Sof(CXF)=Sof(F23)=1-FVAR(1)
 Sof(F5)=Sof(F4)=Sof(F1)=Sof(F2)=Sof(F3)=Sof(H14A)=Sof(H14B)=Sof(C5)=Sof(C10)=
 Sof(H10)=Sof(H4AA)=Sof(H4AB)=Sof(C2AA)=Sof(H2AA)=Sof(C3AA)=Sof(H3AA)=Sof(C6)=
 Sof(H6)=Sof(C1AA)=Sof(H1AA)=FVAR(1)
 Fixed Sof: C19(0.7) C20(0.7) C15(0.7) C17(0.7) C18(0.7) C16(0.7) B2(0.25)
 F11(0.25) F12(0.25) F13(0.25) F18(0.25) B2A(0.25) F11A(0.25) F12A(0.25)
 F13A(0.25) F18A(0.25) B1(0.25) F14(0.25) F15(0.25) F16(0.25) F17(0.25)
 C23(0.3) H23(0.3) C31(0.3) H31(0.3) C32(0.3) H32(0.3) C1A(0.3) H1AB(0.3)
 C1B(0.3) H1BA(0.3) C1C(0.3)
7.a Secondary CH2 refined with riding coordinates:
 C11(H11A,H11B), C14(H14C,H14D), C14(H14A,H14B), C21(H21A,H21B), C1(H1A,H1B),
 C24(H24A,H24B), C4(H4A,H4B), C4(H4AA,H4AB)
7.b Aromatic/amide H refined with riding coordinates:
 C13(H13), C9(H9), C3(H3), C10(H10), C2AA(H2AA), C3AA(H3AA), C6(H6),
 C1AA(H1AA), C23(H23), C31(H31), C32(H32), C1A(H1AB), C1B(H1BA)
;
_olex2_submission_special_instructions 'No special instructions were received'

loop_
_space_group_symop_operation_xyz
'x, y, z'
'-x, y, -z+1/2'
'x+1/2, y+1/2, z'
'-x+1/2, y+1/2, -z+1/2'
'-x, -y, -z'
'x, -y, z-1/2'
'-x+1/2, -y+1/2, -z'
'x+1/2, -y+1/2, z-1/2'

loop_
_atom_site_label
_atom_site_type_symbol
_atom_site_fract_x
_atom_site_fract_y
_atom_site_fract_z
_atom_site_U_iso_or_equiv
_atom_site_adp_type
_atom_site_occupancy
_atom_site_site_symmetry_order
_atom_site_calc_flag
_atom_site_refinement_flags_posn
_atom_site_refinement_flags_adp
_atom_site_refinement_flags_occupancy
_atom_site_disorder_assembly
_atom_site_disorder_group
Co1 Co 0.250000 0.750000 0.500000 0.02906(18) Uani 1 2 d S . P . .
F5 F 0.51901(10) 0.77826(10) 0.9209(2) 0.0494(7) Uani 0.860(3) 1 d . . P A 1
F9 F 0.29592(11) 0.31948(10) 0.3474(2) 0.0640(7) Uani 1 1 d . . . . .
F10 F 0.33084(10) 0.41203(10) 0.2627(2) 0.0607(6) Uani 1 1 d . . . . .
F4 F 0.59415(9) 0.85554(12) 0.9015(2) 0.0529(7) Uani 0.860(3) 1 d . . P A 1
F1 F 0.38283(10) 0.91481(10) 0.9078(2) 0.0502(7) Uani 0.860(3) 1 d . . P A 1
F2 F 0.45773(11) 0.99215(10) 0.8883(2) 0.0538(7) Uani 0.860(3) 1 d . . P A 1
N5 N 0.31992(10) 0.76072(10) 0.6482(2) 0.0305(5) Uani 1 1 d . . . . .
F3 F 0.56425(11) 0.96282(11) 0.8873(2) 0.0543(7) Uani 0.860(3) 1 d . . P A 1
F8 F 0.34177(14) 0.28862(10) 0.5771(3) 0.0774(8) Uani 1 1 d . . . . .
N6 N 0.33019(11) 0.78995(11) 0.7468(2) 0.0336(6) Uani 1 1 d . . . . .
N2 N 0.29085(11) 0.79966(11) 0.3987(2) 0.0345(6) Uani 1 1 d . . . . .
N7 N 0.38102(11) 0.77413(11) 0.8123(2) 0.0357(6) Uani 1 1 d . . . . .
N1 N 0.30975(11) 0.69042(11) 0.4550(2) 0.0340(6) Uani 1 1 d . . . . .
F6 F 0.45713(14) 0.44452(14) 0.6393(2) 0.0929(10) Uani 1 1 d . . . . .
N3 N 0.30072(11) 0.85217(11) 0.3913(2) 0.0360(6) Uani 1 1 d . . . . .
N10 N 0.37476(12) 0.52647(11) 0.3845(3) 0.0418(7) Uani 1 1 d . . . . .
F7 F 0.42354(17) 0.35136(17) 0.7228(3) 0.1090(13) Uani 1 1 d . . . . .
C12 C 0.36422(13) 0.72717(13) 0.6510(3) 0.0332(6) Uani 1 1 d . . . . .
N4 N 0.33934(12) 0.85644(12) 0.3311(2) 0.0408(6) Uani 1 1 d . . . . .
C13 C 0.40348(14) 0.73533(13) 0.7576(3) 0.0370(7) Uani 1 1 d . . . . .
H13 H 0.438799 0.717515 0.786671 0.044 Uiso 1 1 calc R U . . .
N9 N 0.3525(2) 0.54635(14) 0.2753(3) 0.0698(11) Uani 1 1 d . . . . .
C19 C 0.5429(4) 0.8690(6) 0.9057(7) 0.048(3) Uani 0.7 1 d . . P A 1
C20 C 0.5039(4) 0.8308(4) 0.9140(6) 0.045(3) Uani 0.7 1 d . . P A 1
N8 N 0.31891(19) 0.58640(14) 0.2864(3) 0.0686(11) Uani 1 1 d . . . . .
C25 C 0.39468(14) 0.43105(13) 0.4494(3) 0.0405(8) Uani 1 1 d D . . . .
C9 C 0.35536(15) 0.55358(15) 0.4663(3) 0.0428(8) Uani 1 1 d . . . . .
H9 H 0.364602 0.547171 0.550046 0.051 Uiso 1 1 calc R U . . .
C8 C 0.31974(14) 0.59204(14) 0.4031(3) 0.0399(7) Uani 1 1 d . . . . .
C2 C 0.32283(14) 0.77047(15) 0.3427(3) 0.0390(7) Uani 1 1 d . . . . .
C11 C 0.36547(14) 0.69159(16) 0.5466(3) 0.0467(9) Uani 1 1 d . . . . .
H11A H 0.394488 0.705466 0.509422 0.056 Uiso 1 1 calc R U . . .
H11B H 0.376096 0.653895 0.575124 0.056 Uiso 1 1 calc R U . . .
C15 C 0.4496(4) 0.8439(4) 0.9142(4) 0.040(3) Uani 0.7 1 d . . P A 1
C14 C 0.40756(15) 0.80135(15) 0.9271(3) 0.0418(8) Uani 1 1 d D . . . .
H14C H 0.427649 0.773687 0.985403 0.050 Uiso 0.140(3) 1 calc R U P A 2
H14D H 0.377875 0.817881 0.958751 0.050 Uiso 0.140(3) 1 calc R U P A 2
H14A H 0.426732 0.773581 0.986184 0.050 Uiso 0.860(3) 1 calc R U P A 1
H14B H 0.378019 0.818914 0.957584 0.050 Uiso 0.860(3) 1 calc R U P A 1
C17 C 0.4755(5) 0.9385(4) 0.8967(5) 0.050(3) Uani 0.7 1 d . . P A 1
C5 C 0.32574(17) 0.93441(19) 0.1880(4) 0.0400(10) Uani 0.860(3) 1 d . . P A 1
C21 C 0.28519(14) 0.63449(14) 0.4434(3) 0.0425(8) Uani 1 1 d . . . . .
H21A H 0.247415 0.635702 0.385615 0.051 Uiso 1 1 calc R U . . .
H21B H 0.280138 0.623296 0.521694 0.051 Uiso 1 1 calc R U . . .
C1 C 0.31647(15) 0.70977(14) 0.3380(3) 0.0421(8) Uani 1 1 d . . . . .
H1A H 0.283045 0.699336 0.272784 0.051 Uiso 1 1 calc R U . . .
H1B H 0.350129 0.692664 0.322108 0.051 Uiso 1 1 calc R U . . .
C27 C 0.33525(15) 0.35062(14) 0.4185(3) 0.0463(8) Uani 1 1 d D . . . .
C18 C 0.5286(5) 0.9232(5) 0.8983(6) 0.052(3) Uani 0.7 1 d . . P A 1
C26 C 0.35351(14) 0.39796(13) 0.3774(3) 0.0399(7) Uani 1 1 d D . . . .
C16 C 0.4371(4) 0.8992(4) 0.9045(5) 0.044(3) Uani 0.7 1 d . . P A 1
C3 C 0.35448(15) 0.80692(16) 0.2995(3) 0.0466(8) Uani 1 1 d . . . . .
H3 H 0.381311 0.799052 0.256510 0.056 Uiso 1 1 calc R U . . .
C24 C 0.41540(16) 0.48199(14) 0.4018(4) 0.0479(9) Uani 1 1 d . . . . .
H24A H 0.451142 0.493896 0.458359 0.058 Uiso 1 1 calc R U . . .
H24B H 0.423250 0.473462 0.324529 0.058 Uiso 1 1 calc R U . . .
C28 C 0.35890(18) 0.33481(15) 0.5358(3) 0.0541(10) Uani 1 1 d D . . . .
C10 C 0.3265(2) 0.9904(2) 0.1718(5) 0.0542(13) Uani 0.860(3) 1 d . . P A 1
H10 H 0.345681 1.013280 0.236086 0.065 Uiso 0.860(3) 1 calc R U P A 1
C30 C 0.41712(18) 0.41389(16) 0.5660(3) 0.0556(10) Uani 1 1 d D . . . .
C4 C 0.35923(15) 0.91014(15) 0.3051(3) 0.0488(9) Uani 1 1 d D . . . .
H4A H 0.400457 0.908542 0.316203 0.059 Uiso 0.140(3) 1 calc R U P A 2
H4B H 0.351883 0.937195 0.362466 0.059 Uiso 0.140(3) 1 calc R U P A 2
H4AA H 0.399096 0.906899 0.303817 0.059 Uiso 0.860(3) 1 calc R U P A 1
H4AB H 0.357806 0.935567 0.370515 0.059 Uiso 0.860(3) 1 calc R U P A 1
C2AA C 0.2703(2) 0.9824(3) -0.0312(5) 0.0621(14) Uani 0.860(3) 1 d . . P A 1
H2AA H 0.251250 0.998842 -0.105162 0.074 Uiso 0.860(3) 1 calc R U P A 1
C3AA C 0.2994(2) 1.0136(3) 0.0620(6) 0.0653(15) Uani 0.860(3) 1 d . . P A 1
H3AA H 0.301286 1.052035 0.051782 0.078 Uiso 0.860(3) 1 calc R U P A 1
C6 C 0.2969(2) 0.9027(2) 0.0915(4) 0.0552(13) Uani 0.860(3) 1 d . . P A 1
H6 H 0.296405 0.864004 0.099606 0.066 Uiso 0.860(3) 1 calc R U P A 1
C29 C 0.4003(2) 0.36676(19) 0.6095(3) 0.0649(12) Uani 1 1 d D . . . .
C1AA C 0.2687(2) 0.9267(2) -0.0167(5) 0.0620(14) Uani 0.860(3) 1 d . . P A 1
H1AA H 0.248287 0.904461 -0.080885 0.074 Uiso 0.860(3) 1 calc R U P A 1
B2 B 0.5011(10) 0.8115(5) 0.249(2) 0.062(2) Uani 0.25 1 d D U P B -1
F11 F 0.4525(11) 0.8380(9) 0.178(2) 0.056(4) Uani 0.25 1 d D U P B -1
F12 F 0.5448(11) 0.8495(10) 0.300(2) 0.066(5) Uani 0.25 1 d D U P B -1
F13 F 0.4855(9) 0.7871(7) 0.3438(15) 0.068(4) Uani 0.25 1 d D U P B -1
F18 F 0.5190(11) 0.7725(8) 0.1788(18) 0.084(5) Uani 0.25 1 d D U P B -1
B2A B 0.5040(8) 0.8392(5) 0.2491(17) 0.059(2) Uani 0.25 1 d D U P C -2
F11A F 0.4555(6) 0.8125(7) 0.1770(12) 0.061(3) Uani 0.25 1 d D . P C -2
F12A F 0.5211(8) 0.8806(6) 0.1806(12) 0.069(3) Uani 0.25 1 d D . P C -2
F13A F 0.4798(7) 0.8605(6) 0.3358(13) 0.075(4) Uani 0.25 1 d D . P C -2
F18A F 0.5416(6) 0.7955(5) 0.3058(13) 0.065(3) Uani 0.25 1 d D U P C -2
B1 B 0.4939(6) 0.6116(5) 0.7033(12) 0.039(4) Uani 0.25 1 d D U P D -1
F14 F 0.4834(4) 0.5786(6) 0.6031(13) 0.079(4) Uani 0.25 1 d D U P D -1
F15 F 0.4927(7) 0.6622(6) 0.6474(11) 0.051(3) Uani 0.25 1 d D U P D -1
F16 F 0.5476(7) 0.6002(10) 0.7748(18) 0.049(6) Uani 0.25 1 d D U P D -1
F17 F 0.4557(11) 0.6145(11) 0.770(3) 0.107(9) Uani 0.25 1 d D U P D -1
B1A B 0.4981(8) 0.6092(6) 0.7504(17) 0.049(4) Uani 0.229(12) 1 d D . . E -2
F14A F 0.5126(10) 0.6197(8) 0.646(2) 0.086(5) Uani 0.181(10) 1 d D . . E -2
F15A F 0.5082(8) 0.6595(6) 0.8059(16) 0.073(4) Uani 0.234(9) 1 d D . . E -2
F16A F 0.5277(4) 0.5674(4) 0.8185(10) 0.056(3) Uani 0.289(10) 1 d D . . E -2
F17A F 0.4408(7) 0.6015(12) 0.727(2) 0.054(4) Uani 0.268(11) 1 d D . . E -2
F19 F 0.3228(4) 0.8349(7) 0.1013(10) 0.068(5) Uani 0.140(3) 1 d D U P A 2
F20 F 0.2720(4) 0.8773(7) -0.1209(14) 0.085(6) Uani 0.140(3) 1 d D U P A 2
F21 F 0.3382(4) 1.0142(7) 0.2499(14) 0.096(7) Uani 0.140(3) 1 d D U P A 2
F22 F 0.2568(5) 0.9887(6) -0.1453(18) 0.101(7) Uani 0.140(3) 1 d D U P A 2
C7 C 0.3315(3) 0.9285(4) 0.1821(13) 0.079(8) Uani 0.140(3) 1 d D U P A 2
C37 C 0.3224(3) 0.9859(4) 0.1632(13) 0.087(8) Uani 0.140(3) 1 d D U P A 2
C22 C 0.2971(4) 1.0059(6) 0.0521(12) 0.090(7) Uani 0.140(3) 1 d D U P A 2
CXD C 0.2799(4) 0.9698(5) -0.0444(14) 0.088(7) Uani 0.140(3) 1 d D U P A 2
CXE C 0.2885(3) 0.9147(5) -0.0269(12) 0.081(7) Uani 0.140(3) 1 d D U P A 2
CXF C 0.3150(3) 0.8937(6) 0.0891(9) 0.079(7) Uani 0.140(3) 1 d D U P A 2
C23 C 0.4320(7) 0.8994(5) 0.9067(2) 0.033(5) Uani 0.3 1 d D U P A 2
H23 H 0.395072 0.909303 0.909466 0.040 Uiso 0.3 1 calc R U P A 2
C31 C 0.4699(8) 0.9397(7) 0.8950(3) 0.033(5) Uani 0.3 1 d D U P A 2
H31 H 0.458794 0.977092 0.889754 0.040 Uiso 0.3 1 calc R U P A 2
C32 C 0.5242(8) 0.9257(8) 0.8909(8) 0.033(5) Uani 0.3 1 d D U P A 2
H32 H 0.550089 0.953236 0.882924 0.040 Uiso 0.3 1 calc R U P A 2
C1A C 0.5401(7) 0.8708(9) 0.8987(11) 0.033(5) Uani 0.3 1 d D U P A 2
H1AB H 0.576977 0.860935 0.896003 0.040 Uiso 0.3 1 calc R U P A 2
C1B C 0.5023(5) 0.8304(8) 0.9105(9) 0.033(5) Uani 0.3 1 d D U P A 2
H1BA H 0.513405 0.793070 0.915713 0.040 Uiso 0.3 1 calc R U P A 2
C1C C 0.4479(6) 0.8446(7) 0.9145(3) 0.033(5) Uani 0.3 1 d D U P A 2
F23 F 0.2918(6) 1.0531(10) 0.047(2) 0.106(7) Uani 0.140(3) 1 d . U P A 2

loop_
_atom_site_aniso_label
_atom_site_aniso_U_11
_atom_site_aniso_U_22
_atom_site_aniso_U_33
_atom_site_aniso_U_23
_atom_site_aniso_U_13
_atom_site_aniso_U_12
Co1 0.0241(3) 0.0338(3) 0.0290(3) -0.0021(2) 0.0066(2) 0.0022(2)
F5 0.0414(13) 0.0411(13) 0.0551(15) -0.0081(11) -0.0054(11) 0.0115(10)
F9 0.0653(15) 0.0580(14) 0.0711(16) -0.0254(12) 0.0227(12) -0.0205(12)
F10 0.0569(14) 0.0674(15) 0.0494(13) 0.0057(11) -0.0001(10) -0.0052(11)
F4 0.0290(12) 0.0734(18) 0.0514(15) -0.0147(12) 0.0024(10) 0.0048(11)
F1 0.0365(12) 0.0502(14) 0.0627(16) -0.0112(11) 0.0116(11) 0.0089(10)
F2 0.0609(16) 0.0342(13) 0.0572(15) -0.0060(11) 0.0006(12) 0.0019(11)
N5 0.0291(13) 0.0292(13) 0.0322(13) -0.0021(10) 0.0065(10) 0.0009(10)
F3 0.0501(14) 0.0616(16) 0.0484(14) -0.0062(12) 0.0084(11) -0.0198(12)
F8 0.110(2) 0.0509(14) 0.0872(19) 0.0085(13) 0.0532(17) -0.0079(14)
N6 0.0338(14) 0.0332(13) 0.0322(13) 0.0002(11) 0.0065(11) 0.0006(11)
N2 0.0309(13) 0.0406(15) 0.0313(13) -0.0031(11) 0.0072(11) 0.0005(11)
N7 0.0334(14) 0.0373(14) 0.0325(14) -0.0030(11) 0.0026(11) -0.0009(11)
N1 0.0275(13) 0.0362(14) 0.0368(14) -0.0075(11) 0.0061(11) 0.0028(10)
F6 0.100(2) 0.113(2) 0.0516(15) -0.0140(15) -0.0033(14) -0.0486(19)
N3 0.0354(14) 0.0379(15) 0.0331(14) -0.0014(11) 0.0067(11) -0.0049(11)
N10 0.0425(15) 0.0329(14) 0.0492(17) -0.0093(12) 0.0109(13) 0.0026(12)
F7 0.127(3) 0.138(3) 0.0526(17) 0.0305(18) 0.0076(17) -0.025(2)
C12 0.0287(15) 0.0313(15) 0.0376(16) -0.0008(13) 0.0056(12) 0.0015(12)
N4 0.0385(15) 0.0465(16) 0.0370(15) -0.0037(12) 0.0095(12) -0.0118(12)
C13 0.0310(16) 0.0357(16) 0.0406(18) 0.0006(13) 0.0031(13) 0.0028(13)
N9 0.121(3) 0.0416(18) 0.0452(19) -0.0011(15) 0.020(2) 0.026(2)
C19 0.032(4) 0.072(6) 0.030(3) -0.010(3) -0.009(2) -0.003(3)
C20 0.045(4) 0.045(5) 0.030(4) -0.007(3) -0.014(3) 0.002(3)
N8 0.108(3) 0.0458(19) 0.0418(18) -0.0092(15) 0.0038(19) 0.026(2)
C25 0.0412(18) 0.0346(17) 0.0465(19) -0.0074(14) 0.0132(15) 0.0051(14)
C9 0.0406(18) 0.0467(19) 0.0398(18) -0.0058(15) 0.0089(14) 0.0049(15)
C8 0.0367(17) 0.0352(17) 0.0428(18) -0.0088(14) 0.0022(14) 0.0016(13)
C2 0.0358(17) 0.0446(18) 0.0388(17) -0.0061(14) 0.0139(14) -0.0016(14)
C11 0.0309(17) 0.053(2) 0.052(2) -0.0162(17) 0.0035(15) 0.0086(15)
C15 0.043(4) 0.045(5) 0.022(3) -0.004(3) -0.009(3) -0.003(3)
C14 0.0447(19) 0.0479(19) 0.0289(16) -0.0037(14) 0.0031(14) -0.0028(15)
C17 0.058(5) 0.037(4) 0.040(4) -0.005(3) -0.010(3) -0.003(3)
C5 0.032(2) 0.050(2) 0.040(2) 0.0020(18) 0.0134(17) -0.0112(18)
C21 0.0318(16) 0.0400(18) 0.054(2) -0.0030(15) 0.0081(15) 0.0033(14)
C1 0.0425(18) 0.0437(19) 0.0443(19) -0.0101(15) 0.0190(15) 0.0007(15)
C27 0.050(2) 0.0390(19) 0.054(2) -0.0156(16) 0.0221(17) -0.0060(15)
C18 0.053(5) 0.058(6) 0.031(4) -0.002(3) -0.009(3) -0.022(4)
C26 0.0407(18) 0.0404(18) 0.0385(18) -0.0043(14) 0.0102(14) 0.0055(14)
C16 0.037(4) 0.054(6) 0.035(4) -0.008(3) -0.002(3) 0.004(3)
C3 0.0382(18) 0.060(2) 0.046(2) -0.0043(17) 0.0182(15) -0.0069(16)
C24 0.0437(19) 0.0371(18) 0.066(2) -0.0058(16) 0.0195(17) 0.0040(15)
C28 0.071(3) 0.0382(19) 0.063(3) 0.0016(17) 0.035(2) -0.0024(18)
C10 0.048(3) 0.048(3) 0.065(3) -0.002(3) 0.013(2) 0.003(2)
C30 0.061(2) 0.058(2) 0.046(2) -0.0132(18) 0.0101(18) -0.0133(19)
C4 0.048(2) 0.051(2) 0.045(2) -0.0002(16) 0.0085(16) -0.0197(17)
C2AA 0.045(3) 0.082(4) 0.058(3) 0.025(3) 0.012(2) 0.003(3)
C3AA 0.056(3) 0.056(3) 0.084(4) 0.020(3) 0.018(3) 0.017(3)
C6 0.066(3) 0.052(3) 0.043(2) 0.012(2) 0.006(2) -0.021(2)
C29 0.082(3) 0.072(3) 0.041(2) 0.007(2) 0.016(2) 0.001(2)
C1AA 0.056(3) 0.083(4) 0.043(3) 0.016(2) 0.006(2) -0.018(3)
B2 0.061(2) 0.063(2) 0.062(2) -0.0002(10) 0.0160(11) -0.0006(10)
F11 0.053(4) 0.077(10) 0.038(6) -0.011(7) 0.012(4) -0.007(5)
F12 0.051(5) 0.086(9) 0.061(10) 0.000(7) 0.014(5) -0.007(7)
F13 0.047(6) 0.101(9) 0.045(5) -0.001(5) -0.007(4) -0.022(6)
F18 0.081(10) 0.092(8) 0.079(9) -0.015(6) 0.020(8) 0.012(6)
B2A 0.059(2) 0.061(2) 0.058(2) -0.0002(10) 0.0169(11) -0.0009(10)
F11A 0.060(4) 0.093(8) 0.032(4) 0.022(5) 0.017(3) -0.020(5)
F12A 0.083(7) 0.082(6) 0.033(5) -0.009(4) 0.000(5) -0.036(5)
F13A 0.059(6) 0.122(10) 0.038(4) 0.010(5) 0.004(4) 0.032(7)
F18A 0.063(3) 0.070(3) 0.062(3) -0.0004(19) 0.0160(19) 0.0025(19)
B1 0.027(6) 0.040(8) 0.055(8) 0.008(6) 0.017(6) 0.010(6)
F14 0.037(5) 0.090(8) 0.093(8) -0.043(7) -0.013(5) 0.027(5)
F15 0.040(6) 0.060(6) 0.048(6) 0.021(5) 0.001(5) -0.011(4)
F16 0.043(7) 0.065(13) 0.034(7) 0.003(6) 0.004(6) 0.026(9)
F17 0.096(13) 0.104(18) 0.16(2) 0.071(14) 0.110(16) 0.063(13)
B1A 0.037(5) 0.036(5) 0.072(8) 0.011(5) 0.014(5) 0.006(4)
F14A 0.090(12) 0.082(11) 0.104(9) 0.043(8) 0.058(9) 0.048(10)
F15A 0.050(7) 0.041(5) 0.119(11) -0.005(6) 0.008(10) 0.004(4)
F16A 0.050(4) 0.046(4) 0.069(6) 0.008(4) 0.008(4) 0.017(4)
F17A 0.038(5) 0.054(8) 0.062(9) 0.013(6) 0.002(5) 0.000(5)
F19 0.059(10) 0.064(10) 0.073(11) -0.017(8) 0.005(8) 0.005(8)
F20 0.093(13) 0.091(13) 0.062(10) -0.007(9) 0.005(9) 0.013(11)
F21 0.097(14) 0.083(13) 0.116(15) -0.052(12) 0.043(12) -0.013(11)
F22 0.091(13) 0.100(14) 0.100(14) 0.045(12) 0.006(11) 0.010(11)
C7 0.071(13) 0.086(13) 0.089(13) -0.003(11) 0.035(11) -0.006(11)
C37 0.080(12) 0.087(12) 0.099(13) -0.007(11) 0.033(11) -0.004(11)
C22 0.081(12) 0.087(12) 0.104(13) 0.001(11) 0.029(11) 0.000(11)
CXD 0.077(12) 0.091(12) 0.094(12) 0.005(11) 0.024(10) -0.003(10)
CXE 0.071(11) 0.087(12) 0.086(11) 0.000(10) 0.026(10) -0.002(10)
CXF 0.069(11) 0.088(12) 0.084(12) -0.002(10) 0.029(10) -0.002(10)
C23 0.034(7) 0.040(9) 0.030(7) -0.007(5) 0.016(5) 0.009(5)
C31 0.034(7) 0.040(9) 0.030(7) -0.007(5) 0.016(5) 0.009(5)
C32 0.034(7) 0.040(9) 0.030(7) -0.007(5) 0.016(5) 0.009(5)
C1A 0.034(7) 0.040(9) 0.030(7) -0.007(5) 0.016(5) 0.009(5)
C1B 0.034(7) 0.040(9) 0.030(7) -0.007(5) 0.016(5) 0.009(5)
C1C 0.034(7) 0.040(9) 0.030(7) -0.007(5) 0.016(5) 0.009(5)
F23 0.092(14) 0.065(12) 0.161(18) 0.024(13) 0.034(13) 0.024(11)

loop_
_atom_type_symbol
_atom_type_description
_atom_type_scat_dispersion_real
_atom_type_scat_dispersion_imag
_atom_type_scat_source
C C 0.0033 0.0016 'International Tables Vol C Tables 4.2.6.8 and 6.1.1.4'
H H 0.0000 0.0000 'International Tables Vol C Tables 4.2.6.8 and 6.1.1.4'
B B 0.0013 0.0007 'International Tables Vol C Tables 4.2.6.8 and 6.1.1.4'
Co Co 0.3494 0.9721 'International Tables Vol C Tables 4.2.6.8 and 6.1.1.4'
F F 0.0171 0.0103 'International Tables Vol C Tables 4.2.6.8 and 6.1.1.4'
N N 0.0061 0.0033 'International Tables Vol C Tables 4.2.6.8 and 6.1.1.4'

loop_
_geom_angle_atom_site_label_1
_geom_angle_atom_site_label_2
_geom_angle_atom_site_label_3
_geom_angle
_geom_angle_site_symmetry_1
_geom_angle_site_symmetry_3
_geom_angle_publ_flag
N5 Co1 N5 180.0 . 7_566 y
N5 Co1 N2 91.36(10) 7_566 . y
N5 Co1 N2 88.64(10) . . y
N5 Co1 N2 88.64(10) 7_566 7_566 y
N5 Co1 N2 91.36(10) . 7_566 y
N5 Co1 N1 100.03(9) 7_566 . y
N5 Co1 N1 79.97(9) . . y
N5 Co1 N1 100.03(9) . 7_566 y
N5 Co1 N1 79.97(9) 7_566 7_566 y
N2 Co1 N2 180.0 7_566 . y
N2 Co1 N1 101.48(10) 7_566 . y
N2 Co1 N1 101.48(10) . 7_566 y
N2 Co1 N1 78.52(10) . . y
N2 Co1 N1 78.52(10) 7_566 7_566 y
N1 Co1 N1 180.00(9) . 7_566 y
N6 N5 Co1 134.8(2) . . ?
N6 N5 C12 110.1(2) . . ?
C12 N5 Co1 114.9(2) . . ?
N5 N6 N7 105.6(2) . . ?
N3 N2 Co1 135.9(2) . . ?
N3 N2 C2 109.9(3) . . ?
C2 N2 Co1 113.0(2) . . ?
N6 N7 C13 112.3(3) . . ?
N6 N7 C14 120.2(3) . . ?
C13 N7 C14 127.4(3) . . ?
C11 N1 Co1 111.04(19) . . ?
C21 N1 Co1 110.04(19) . . ?
C21 N1 C11 110.9(3) . . ?
C21 N1 C1 110.6(3) . . ?
C1 N1 Co1 104.48(19) . . ?
C1 N1 C11 109.6(3) . . ?
N2 N3 N4 106.4(3) . . ?
N9 N10 C9 111.1(3) . . ?
N9 N10 C24 119.8(3) . . ?
C9 N10 C24 129.2(3) . . ?
N5 C12 C13 107.5(3) . . ?
N5 C12 C11 121.5(3) . . ?
C13 C12 C11 130.9(3) . . ?
N3 N4 C3 111.3(3) . . ?
N3 N4 C4 120.5(3) . . ?
C3 N4 C4 128.2(3) . . ?
N7 C13 C12 104.5(3) . . ?
N7 C13 H13 127.7 . . ?
C12 C13 H13 127.7 . . ?
N8 N9 N10 106.7(3) . . ?
F4 C19 C20 122.2(9) . . ?
F4 C19 C18 118.3(9) . . ?
C20 C19 C18 119.5(7) . . ?
F5 C20 C19 118.3(7) . . ?
F5 C20 C15 118.6(7) . . ?
C19 C20 C15 123.1(7) . . ?
N9 N8 C8 109.6(3) . . ?
C26 C25 C24 121.7(3) . . ?
C30 C25 C26 116.6(3) . . ?
C30 C25 C24 121.7(3) . . ?
N10 C9 H9 127.5 . . ?
N10 C9 C8 105.0(3) . . ?
C8 C9 H9 127.5 . . ?
N8 C8 C9 107.6(3) . . ?
N8 C8 C21 121.8(3) . . ?
C9 C8 C21 130.6(3) . . ?
N2 C2 C1 118.2(3) . . ?
N2 C2 C3 107.3(3) . . ?
C3 C2 C1 134.5(3) . . ?
N1 C11 C12 111.8(3) . . ?
N1 C11 H11A 109.3 . . ?
N1 C11 H11B 109.3 . . ?
C12 C11 H11A 109.3 . . ?
C12 C11 H11B 109.3 . . ?
H11A C11 H11B 107.9 . . ?
C20 C15 C14 122.5(6) . . ?
C20 C15 C16 115.0(7) . . ?
C16 C15 C14 122.5(6) . . ?
N7 C14 C15 111.8(3) . . ?
N7 C14 H14C 109.2 . . ?
N7 C14 H14D 109.2 . . ?
N7 C14 H14A 109.3 . . ?
N7 C14 H14B 109.3 . . ?
N7 C14 C1C 112.1(2) . . ?
C15 C14 H14A 109.3 . . ?
C15 C14 H14B 109.3 . . ?
H14C C14 H14D 107.9 . . ?
H14A C14 H14B 107.9 . . ?
C1C C14 H14C 109.2 . . ?
C1C C14 H14D 109.2 . . ?
C18 C17 F2 123.4(9) . . ?
C18 C17 C16 119.2(7) . . ?
C16 C17 F2 117.4(9) . . ?
C10 C5 C4 119.2(4) . . ?
C10 C5 C6 117.7(4) . . ?
C6 C5 C4 122.9(4) . . ?
N1 C21 C8 114.4(3) . . ?
N1 C21 H21A 108.6 . . ?
N1 C21 H21B 108.6 . . ?
C8 C21 H21A 108.6 . . ?
C8 C21 H21B 108.6 . . ?
H21A C21 H21B 107.6 . . ?
N1 C1 C2 108.6(3) . . ?
N1 C1 H1A 110.0 . . ?
N1 C1 H1B 110.0 . . ?
C2 C1 H1A 110.0 . . ?
C2 C1 H1B 110.0 . . ?
H1A C1 H1B 108.4 . . ?
F9 C27 C26 121.2(3) . . ?
F9 C27 C28 119.6(3) . . ?
C26 C27 C28 119.2(3) . . ?
F3 C18 C19 122.8(10) . . ?
F3 C18 C17 117.2(10) . . ?
C17 C18 C19 120.0(7) . . ?
F10 C26 C25 119.3(3) . . ?
F10 C26 C27 118.3(3) . . ?
C27 C26 C25 122.4(3) . . ?
C15 C16 F1 117.3(6) . . ?
C17 C16 F1 119.5(7) . . ?
C17 C16 C15 123.1(7) . . ?
N4 C3 C2 105.0(3) . . ?
N4 C3 H3 127.5 . . ?
C2 C3 H3 127.5 . . ?
N10 C24 C25 112.3(3) . . ?
N10 C24 H24A 109.2 . . ?
N10 C24 H24B 109.2 . . ?
C25 C24 H24A 109.2 . . ?
C25 C24 H24B 109.2 . . ?
H24A C24 H24B 107.9 . . ?
F8 C28 C27 119.9(4) . . ?
F8 C28 C29 120.4(4) . . ?
C29 C28 C27 119.7(3) . . ?
C5 C10 H10 119.8 . . ?
C5 C10 C3AA 120.4(5) . . ?
C3AA C10 H10 119.8 . . ?
F6 C30 C25 118.9(3) . . ?
F6 C30 C29 118.6(4) . . ?
C29 C30 C25 122.5(3) . . ?
N4 C4 C5 114.0(3) . . ?
N4 C4 H4A 109.1 . . ?
N4 C4 H4B 109.1 . . ?
N4 C4 H4AA 108.7 . . ?
N4 C4 H4AB 108.7 . . ?
N4 C4 C7 112.3(4) . . ?
C5 C4 H4AA 108.7 . . ?
C5 C4 H4AB 108.7 . . ?
H4A C4 H4B 107.9 . . ?
H4AA C4 H4AB 107.6 . . ?
C7 C4 H4A 109.1 . . ?
C7 C4 H4B 109.1 . . ?
C3AA C2AA H2AA 120.5 . . ?
C3AA C2AA C1AA 119.0(5) . . ?
C1AA C2AA H2AA 120.5 . . ?
C10 C3AA H3AA 119.3 . . ?
C2AA C3AA C10 121.5(5) . . ?
C2AA C3AA H3AA 119.3 . . ?
C5 C6 H6 119.5 . . ?
C5 C6 C1AA 121.0(5) . . ?
C1AA C6 H6 119.5 . . ?
F7 C29 C28 119.9(4) . . ?
F7 C29 C30 120.6(4) . . ?
C30 C29 C28 119.5(4) . . ?
C2AA C1AA C6 120.4(5) . . ?
C2AA C1AA H1AA 119.8 . . ?
C6 C1AA H1AA 119.8 . . ?
F11 B2 F12 111.9(11) . . ?
F13 B2 F11 106.6(16) . . ?
F13 B2 F12 106.5(14) . . ?
F13 B2 F18 111.4(11) . . ?
F18 B2 F11 108.8(14) . . ?
F18 B2 F12 111.5(17) . . ?
F11A B2A F18A 105.2(10) . . ?
F12A B2A F11A 109.1(13) . . ?
F12A B2A F18A 121.9(15) . . ?
F13A B2A F11A 98.0(13) . . ?
F13A B2A F12A 112.8(11) . . ?
F13A B2A F18A 106.9(12) . . ?
F14 B1 F15 98.6(12) . . ?
F14 B1 F16 108.5(12) . . ?
F16 B1 F15 110.7(13) . . ?
F17 B1 F14 120.4(18) . . ?
F17 B1 F15 106.6(12) . . ?
F17 B1 F16 111.1(15) . . ?
F14A B1A F15A 100.8(15) . . ?
F14A B1A F16A 114.9(15) . . ?
F14A B1A F17A 110.2(17) . . ?
F16A B1A F15A 113.1(15) . . ?
F16A B1A F17A 111.6(15) . . ?
F17A B1A F15A 105.3(15) . . ?
C37 C7 C4 117.4(6) . . ?
CXF C7 C4 122.9(7) . . ?
CXF C7 C37 119.7(10) . . ?
F21 C37 C7 115.8(8) . . ?
F21 C37 C22 123.5(9) . . ?
C22 C37 C7 120.7(10) . . ?
C37 C22 CXD 119.7(10) . . ?
F23 C22 C37 114.8(16) . . ?
F23 C22 CXD 125.5(16) . . ?
F22 CXD C22 119.0(7) . . ?
F22 CXD CXE 121.1(7) . . ?
CXE CXD C22 119.9(10) . . ?
F20 CXE CXF 117.9(6) . . ?
CXD CXE F20 121.6(7) . . ?
CXD CXE CXF 120.5(10) . . ?
C7 CXF F19 122.9(7) . . ?
C7 CXF CXE 119.5(10) . . ?
CXE CXF F19 117.6(6) . . ?
C31 C23 H23 119.9 . . ?
C31 C23 C1C 120.2(10) . . ?
C1C C23 H23 119.9 . . ?
C23 C31 H31 119.8 . . ?
C23 C31 C32 120.4(10) . . ?
C32 C31 H31 119.8 . . ?
C31 C32 H32 120.3 . . ?
C1A C32 C31 119.4(9) . . ?
C1A C32 H32 120.3 . . ?
C32 C1A H1AB 119.8 . . ?
C1B C1A C32 120.4(10) . . ?
C1B C1A H1AB 119.8 . . ?
C1A C1B H1BA 119.9 . . ?
C1A C1B C1C 120.1(10) . . ?
C1C C1B H1BA 119.9 . . ?
C23 C1C C14 120.4(7) . . ?
C23 C1C C1B 119.6(10) . . ?
C1B C1C C14 120.0(7) . . ?

loop_
_geom_bond_atom_site_label_1
_geom_bond_atom_site_label_2
_geom_bond_distance
_geom_bond_site_symmetry_2
_geom_bond_publ_flag
Co1 N5 2.098(2) . y
Co1 N5 2.098(2) 7_566 y
Co1 N2 2.125(3) 7_566 y
Co1 N2 2.125(3) . y
Co1 N1 2.231(3) . y
Co1 N1 2.231(2) 7_566 y
F5 C20 1.333(10) . ?
F9 C27 1.330(4) . ?
F10 C26 1.343(4) . ?
F4 C19 1.319(10) . ?
F1 C16 1.401(10) . ?
F2 C17 1.377(10) . ?
N5 N6 1.315(4) . ?
N5 C12 1.359(4) . ?
F3 C18 1.337(11) . ?
F8 C28 1.339(4) . ?
N6 N7 1.335(4) . ?
N2 N3 1.313(4) . ?
N2 C2 1.353(4) . ?
N7 C13 1.341(4) . ?
N7 C14 1.476(4) . ?
N1 C11 1.493(4) . ?
N1 C21 1.486(4) . ?
N1 C1 1.491(4) . ?
F6 C30 1.343(4) . ?
N3 N4 1.329(4) . ?
N10 N9 1.330(5) . ?
N10 C9 1.349(4) . ?
N10 C24 1.455(4) . ?
F7 C29 1.339(5) . ?
C12 C13 1.365(5) . ?
C12 C11 1.500(5) . ?
N4 C3 1.346(5) . ?
N4 C4 1.461(4) . ?
C13 H13 0.9500 . ?
N9 N8 1.310(5) . ?
C19 C20 1.363(9) . ?
C19 C18 1.367(10) . ?
C20 C15 1.377(9) . ?
N8 C8 1.358(5) . ?
C25 C26 1.387(4) . ?
C25 C24 1.507(5) . ?
C25 C30 1.382(5) . ?
C9 H9 0.9500 . ?
C9 C8 1.358(5) . ?
C8 C21 1.495(5) . ?
C2 C1 1.491(5) . ?
C2 C3 1.366(5) . ?
C11 H11A 0.9900 . ?
C11 H11B 0.9900 . ?
C15 C14 1.504(11) . ?
C15 C16 1.384(9) . ?
C14 H14C 0.9900 . ?
C14 H14D 0.9900 . ?
C14 H14A 0.9900 . ?
C14 H14B 0.9900 . ?
C14 C1C 1.49(2) . ?
C17 C18 1.356(10) . ?
C17 C16 1.370(9) . ?
C5 C10 1.383(7) . ?
C5 C4 1.509(6) . ?
C5 C6 1.390(6) . ?
C21 H21A 0.9900 . ?
C21 H21B 0.9900 . ?
C1 H1A 0.9900 . ?
C1 H1B 0.9900 . ?
C27 C26 1.373(5) . ?
C27 C28 1.384(5) . ?
C3 H3 0.9500 . ?
C24 H24A 0.9900 . ?
C24 H24B 0.9900 . ?
C28 C29 1.383(5) . ?
C10 H10 0.9500 . ?
C10 C3AA 1.390(7) . ?
C30 C29 1.366(5) . ?
C4 H4A 0.9900 . ?
C4 H4B 0.9900 . ?
C4 H4AA 0.9900 . ?
C4 H4AB 0.9900 . ?
C4 C7 1.477(15) . ?
C2AA H2AA 0.9500 . ?
C2AA C3AA 1.359(8) . ?
C2AA C1AA 1.372(8) . ?
C3AA H3AA 0.9500 . ?
C6 H6 0.9500 . ?
C6 C1AA 1.391(7) . ?
C1AA H1AA 0.9500 . ?
B2 F11 1.413(13) . ?
B2 F12 1.426(13) . ?
B2 F13 1.397(13) . ?
B2 F18 1.400(13) . ?
B2A F11A 1.421(14) . ?
B2A F12A 1.420(12) . ?
B2A F13A 1.402(13) . ?
B2A F18A 1.450(12) . ?
B1 F14 1.382(11) . ?
B1 F15 1.393(11) . ?
B1 F16 1.387(11) . ?
B1 F17 1.375(11) . ?
B1A F14A 1.374(14) . ?
B1A F15A 1.379(13) . ?
B1A F16A 1.376(13) . ?
B1A F17A 1.376(14) . ?
F19 CXF 1.45(2) . ?
F20 CXE 1.40(2) . ?
F21 C37 1.20(2) . ?
F22 CXD 1.24(2) . ?
C7 C37 1.429(9) . ?
C7 CXF 1.349(9) . ?
C37 C22 1.363(10) . ?
C22 CXD 1.400(10) . ?
C22 F23 1.16(3) . ?
CXD CXE 1.371(9) . ?
CXE CXF 1.424(9) . ?
C23 H23 0.9500 . ?
C23 C31 1.390(10) . ?
C23 C1C 1.392(10) . ?
C31 H31 0.9500 . ?
C31 C32 1.395(10) . ?
C32 H32 0.9500 . ?
C32 C1A 1.393(10) . ?
C1A H1AB 0.9500 . ?
C1A C1B 1.389(10) . ?
C1B H1BA 0.9500 . ?
C1B C1C 1.397(10) . ?

loop_
_geom_torsion_atom_site_label_1
_geom_torsion_atom_site_label_2
_geom_torsion_atom_site_label_3
_geom_torsion_atom_site_label_4
_geom_torsion
_geom_torsion_site_symmetry_1
_geom_torsion_site_symmetry_2
_geom_torsion_site_symmetry_3
_geom_torsion_site_symmetry_4
_geom_torsion_publ_flag
Co1 N5 N6 N7 173.1(2) . . . . ?
Co1 N5 C12 C13 -174.0(2) . . . . ?
Co1 N5 C12 C11 8.7(4) . . . . ?
Co1 N2 N3 N4 166.0(2) . . . . ?
Co1 N2 C2 C1 12.0(4) . . . . ?
Co1 N2 C2 C3 -169.2(2) . . . . ?
Co1 N1 C11 C12 6.9(4) . . . . ?
Co1 N1 C21 C8 175.1(2) . . . . ?
Co1 N1 C1 C2 43.3(3) . . . . ?
F5 C20 C15 C14 2.6(7) . . . . ?
F5 C20 C15 C16 -178.9(5) . . . . ?
F9 C27 C26 F10 -0.4(5) . . . . ?
F9 C27 C26 C25 -179.6(3) . . . . ?
F9 C27 C28 F8 -0.5(5) . . . . ?
F9 C27 C28 C29 179.2(4) . . . . ?
F4 C19 C20 F5 1.7(7) . . . . ?
F4 C19 C20 C15 -177.6(6) . . . . ?
F4 C19 C18 F3 -0.2(7) . . . . ?
F4 C19 C18 C17 176.9(6) . . . . ?
F2 C17 C18 F3 -2.1(8) . . . . ?
F2 C17 C18 C19 -179.3(5) . . . . ?
F2 C17 C16 F1 -2.2(7) . . . . ?
F2 C17 C16 C15 -179.6(5) . . . . ?
N5 N6 N7 C13 0.0(4) . . . . ?
N5 N6 N7 C14 176.2(3) . . . . ?
N5 C12 C13 N7 -1.1(4) . . . . ?
N5 C12 C11 N1 -10.6(5) . . . . ?
F8 C28 C29 F7 0.2(7) . . . . ?
F8 C28 C29 C30 -179.7(4) . . . . ?
N6 N5 C12 C13 1.1(4) . . . . ?
N6 N5 C12 C11 -176.2(3) . . . . ?
N6 N7 C13 C12 0.7(4) . . . . ?
N6 N7 C14 C15 -98.8(5) . . . . ?
N6 N7 C14 C1C -97.1(5) . . . . ?
N2 N3 N4 C3 0.0(4) . . . . ?
N2 N3 N4 C4 178.9(3) . . . . ?
N2 C2 C1 N1 -39.4(4) . . . . ?
N2 C2 C3 N4 -0.6(4) . . . . ?
N7 C14 C1C C23 99.8(4) . . . . ?
N7 C14 C1C C1B -80.2(4) . . . . ?
F6 C30 C29 F7 -0.4(7) . . . . ?
F6 C30 C29 C28 179.5(4) . . . . ?
N3 N2 C2 C1 -178.2(3) . . . . ?
N3 N2 C2 C3 0.6(4) . . . . ?
N3 N4 C3 C2 0.3(4) . . . . ?
N3 N4 C4 C5 -90.3(4) . . . . ?
N3 N4 C4 C7 -99.4(4) . . . . ?
N10 N9 N8 C8 -0.1(5) . . . . ?
N10 C9 C8 N8 0.3(4) . . . . ?
N10 C9 C8 C21 179.8(3) . . . . ?
C12 N5 N6 N7 -0.7(3) . . . . ?
N4 C4 C7 C37 147.3(3) . . . . ?
N4 C4 C7 CXF -32.7(3) . . . . ?
C13 N7 C14 C15 76.8(5) . . . . ?
C13 N7 C14 C1C 78.6(6) . . . . ?
C13 C12 C11 N1 172.8(3) . . . . ?
N9 N10 C9 C8 -0.4(4) . . . . ?
N9 N10 C24 C25 -117.4(4) . . . . ?
N9 N8 C8 C9 -0.1(5) . . . . ?
N9 N8 C8 C21 -179.7(4) . . . . ?
C19 C20 C15 C14 -178.1(4) . . . . ?
C19 C20 C15 C16 0.4(7) . . . . ?
C20 C19 C18 F3 -178.5(5) . . . . ?
C20 C19 C18 C17 -1.4(8) . . . . ?
C20 C15 C14 N7 -81.8(5) . . . . ?
C20 C15 C16 F1 -178.2(4) . . . . ?
C20 C15 C16 C17 -0.8(7) . . . . ?
N8 C8 C21 N1 -79.7(4) . . . . ?
C25 C30 C29 F7 179.4(4) . . . . ?
C25 C30 C29 C28 -0.7(7) . . . . ?
C9 N10 N9 N8 0.3(5) . . . . ?
C9 N10 C24 C25 64.1(5) . . . . ?
C9 C8 C21 N1 100.8(4) . . . . ?
C2 N2 N3 N4 -0.4(3) . . . . ?
C11 N1 C21 C8 -61.7(4) . . . . ?
C11 N1 C1 C2 -75.8(3) . . . . ?
C11 C12 C13 N7 175.9(4) . . . . ?
C14 N7 C13 C12 -175.2(3) . . . . ?
C14 C15 C16 F1 0.4(7) . . . . ?
C14 C15 C16 C17 177.8(4) . . . . ?
C5 C10 C3AA C2AA 1.8(8) . . . . ?
C5 C6 C1AA C2AA 1.9(8) . . . . ?
C21 N1 C11 C12 -115.8(3) . . . . ?
C21 N1 C1 C2 161.7(3) . . . . ?
C1 N1 C11 C12 121.8(3) . . . . ?
C1 N1 C21 C8 60.2(4) . . . . ?
C1 C2 C3 N4 178.0(4) . . . . ?
C27 C28 C29 F7 -179.6(4) . . . . ?
C27 C28 C29 C30 0.5(6) . . . . ?
C18 C19 C20 F5 179.9(5) . . . . ?
C18 C19 C20 C15 0.7(7) . . . . ?
C18 C17 C16 F1 177.4(5) . . . . ?
C18 C17 C16 C15 0.1(8) . . . . ?
C26 C25 C24 N10 74.4(4) . . . . ?
C26 C25 C30 F6 -180.0(4) . . . . ?
C26 C25 C30 C29 0.3(6) . . . . ?
C26 C27 C28 F8 -179.6(3) . . . . ?
C26 C27 C28 C29 0.1(6) . . . . ?
C16 C15 C14 N7 99.8(5) . . . . ?
C16 C17 C18 F3 178.3(5) . . . . ?
C16 C17 C18 C19 1.0(8) . . . . ?
C3 N4 C4 C5 88.4(5) . . . . ?
C3 N4 C4 C7 79.2(4) . . . . ?
C3 C2 C1 N1 142.1(4) . . . . ?
C24 N10 N9 N8 -178.4(4) . . . . ?
C24 N10 C9 C8 178.2(3) . . . . ?
C24 C25 C26 F10 -1.0(5) . . . . ?
C24 C25 C26 C27 178.2(3) . . . . ?
C24 C25 C30 F6 2.2(6) . . . . ?
C24 C25 C30 C29 -177.6(4) . . . . ?
C28 C27 C26 F10 178.7(3) . . . . ?
C28 C27 C26 C25 -0.5(5) . . . . ?
C10 C5 C4 N4 157.5(4) . . . . ?
C10 C5 C6 C1AA -1.4(7) . . . . ?
C30 C25 C26 F10 -178.9(3) . . . . ?
C30 C25 C26 C27 0.4(5) . . . . ?
C30 C25 C24 N10 -107.8(4) . . . . ?
C4 N4 C3 C2 -178.4(3) . . . . ?
C4 C5 C10 C3AA 175.3(4) . . . . ?
C4 C5 C6 C1AA -177.0(5) . . . . ?
C4 C7 C37 F21 0.00(10) . . . . ?
C4 C7 C37 C22 180.00(7) . . . . ?
C4 C7 CXF F19 0.00(13) . . . . ?
C4 C7 CXF CXE 180.00(7) . . . . ?
C3AA C2AA C1AA C6 -0.4(8) . . . . ?
C6 C5 C10 C3AA -0.4(7) . . . . ?
C6 C5 C4 N4 -27.0(6) . . . . ?
C1AA C2AA C3AA C10 -1.4(8) . . . . ?
F20 CXE CXF F19 0.00(11) . . . . ?
F20 CXE CXF C7 180.00(7) . . . . ?
F21 C37 C22 CXD 180.00(7) . . . . ?
F21 C37 C22 F23 0.00(13) . . . . ?
F22 CXD CXE F20 0.00(13) . . . . ?
F22 CXD CXE CXF 180.00(8) . . . . ?
C7 C37 C22 CXD 0.00(13) . . . . ?
C7 C37 C22 F23 180.00(9) . . . . ?
C37 C7 CXF F19 180.00(8) . . . . ?
C37 C7 CXF CXE 0.00(12) . . . . ?
C37 C22 CXD F22 180.00(8) . . . . ?
C37 C22 CXD CXE 0.00(13) . . . . ?
C22 CXD CXE F20 180.00(7) . . . . ?
C22 CXD CXE CXF 0.00(13) . . . . ?
CXD CXE CXF F19 180.00(8) . . . . ?
CXD CXE CXF C7 0.00(13) . . . . ?
CXF C7 C37 F21 180.00(7) . . . . ?
CXF C7 C37 C22 0.00(13) . . . . ?
C23 C31 C32 C1A 0.00(7) . . . . ?
C31 C23 C1C C14 180.00(3) . . . . ?
C31 C23 C1C C1B 0.00(7) . . . . ?
C31 C32 C1A C1B 0.00(9) . . . . ?
C32 C1A C1B C1C 0.00(10) . . . . ?
C1A C1B C1C C14 180.00(5) . . . . ?
C1A C1B C1C C23 0.00(9) . . . . ?
C1C C23 C31 C32 0.00(4) . . . . ?
F23 C22 CXD F22 0.00(14) . . . . ?
F23 C22 CXD CXE 180.00(9) . . . . ?
